data_1569885
loop_
_publ_author_name
'Liu, Wei'
'Feng, Yongan'
'Yao, Yapeng'
'Liang, Zihang'
'Xiao, Fei'
'Ma, Zhongliang'

_publ_section_title
;
 <i>In situ</i> synthesis of
 [Cu(BODN)&#xb7;5H<sub>2</sub>O]<sub><i>n</i></sub>@nano-Al composite
 energetic films with tunable properties in pyro-MEMS.
;
_journal_issue 20
_journal_name_full 'Lab on a chip'
_journal_page_first 4493
_journal_page_last 4503
_journal_paper_doi 10.1039/d3lc00282a
_journal_volume 23
_journal_year 2023
_chemical_formula_moiety 'C4 H4 Cu N8 O8, 3(H2 O)'
_chemical_formula_sum 'C4 H10 Cu N8 O11'
_chemical_formula_weight 409.74
_space_group_crystal_system monoclinic
_space_group_IT_number 14
_space_group_name_Hall '-P 2ybc'
_space_group_name_H-M_alt 'P 1 21/c 1'
_atom_sites_solution_hydrogens difmap
_atom_sites_solution_primary dual
_audit_creation_date 2022-06-08
_audit_creation_method
;
Olex2 1.2
(compiled 2018.05.29 svn.r3508 for OlexSys, GUI svn.r5506)
;
_audit_update_record
;
2022-08-19 deposited with the CCDC.	2023-09-15 downloaded from the CCDC.
;
_cell_angle_alpha 90
_cell_angle_beta 99.830(3)
_cell_angle_gamma 90
_cell_formula_units_Z 4
_cell_length_a 11.4854(8)
_cell_length_b 9.3738(6)
_cell_length_c 12.6139(10)
_cell_measurement_reflns_used 2971
_cell_measurement_temperature 170
_cell_measurement_theta_max 26.157
_cell_measurement_theta_min 2.721
_cell_volume 1338.10(17)
_computing_cell_refinement 'SAINT V8.40A (?, 2016)'
_computing_data_reduction 'SAINT V8.40A (?, 2016)'
_computing_molecular_graphics 'Olex2 (Dolomanov et al., 2009)'
_computing_publication_material 'Olex2 (Dolomanov et al., 2009)'
_computing_structure_refinement 'ShelXL (Sheldrick, 2015)'
_computing_structure_solution 'ShelXT (Sheldrick, 2015)'
_diffrn_ambient_temperature 170.0
_diffrn_measured_fraction_theta_full 0.994
_diffrn_measured_fraction_theta_max 0.988
_diffrn_measurement_device_type 'Bruker D8 VENTURE'
_diffrn_measurement_method '\f and \w scans'
_diffrn_radiation_type MoK\a
_diffrn_radiation_wavelength 0.71073
_diffrn_reflns_av_R_equivalents 0.0626
_diffrn_reflns_av_unetI/netI 0.0535
_diffrn_reflns_Laue_measured_fraction_full 0.994
_diffrn_reflns_Laue_measured_fraction_max 0.988
_diffrn_reflns_limit_h_max 14
_diffrn_reflns_limit_h_min -14
_diffrn_reflns_limit_k_max 10
_diffrn_reflns_limit_k_min -11
_diffrn_reflns_limit_l_max 15
_diffrn_reflns_limit_l_min -13
_diffrn_reflns_number 12336
_diffrn_reflns_point_group_measured_fraction_full 0.994
_diffrn_reflns_point_group_measured_fraction_max 0.988
_diffrn_reflns_theta_full 25.242
_diffrn_reflns_theta_max 26.412
_diffrn_reflns_theta_min 2.722
_diffrn_standards_number 0
_exptl_absorpt_coefficient_mu 1.718
_exptl_absorpt_correction_T_max 0.7454
_exptl_absorpt_correction_T_min 0.6529
_exptl_absorpt_correction_type multi-scan
_exptl_absorpt_process_details
'SADABS-2016/2 (Bruker,2016/2) was used for absorption correction. wR2(int) was 0.0961 before and 0.0626 after correction. The Ratio of minimum to maximum transmission is 0.8759. The \l/2 correction factor is Not present.'
_exptl_crystal_colour colourless
_exptl_crystal_colour_primary colourless
_exptl_crystal_density_diffrn 2.034
_exptl_crystal_description block
_exptl_crystal_F_000 828
_exptl_crystal_size_max 0.12
_exptl_crystal_size_mid 0.08
_exptl_crystal_size_min 0.05
_refine_diff_density_max 0.422
_refine_diff_density_min -0.446
_refine_diff_density_rms 0.095
_refine_ls_extinction_method none
_refine_ls_goodness_of_fit_ref 1.096
_refine_ls_hydrogen_treatment mixed
_refine_ls_matrix_type full
_refine_ls_number_parameters 244
_refine_ls_number_reflns 2717
_refine_ls_number_restraints 6
_refine_ls_restrained_S_all 1.096
_refine_ls_R_factor_all 0.0613
_refine_ls_R_factor_gt 0.0387
_refine_ls_shift/su_max 0.001
_refine_ls_shift/su_mean 0.000
_refine_ls_structure_factor_coef Fsqd
_refine_ls_weighting_details 'w=1/[\s^2^(Fo^2^)+(0.0145P)^2^+1.8201P] where P=(Fo^2^+2Fc^2^)/3'
_refine_ls_weighting_scheme calc
_refine_ls_wR_factor_gt 0.0677
_refine_ls_wR_factor_ref 0.0774
_reflns_Friedel_coverage 0.000
_reflns_number_gt 2109
_reflns_number_total 2717
_reflns_threshold_expression 'I > 2\s(I)'
_cod_data_source_file d3lc00282a2.cif
_cod_data_source_block 0608l1_0m
_cod_depositor_comments 'Adding full bibliography for 1569885.cif.'
_cod_database_code 1569885
_shelx_shelxl_version_number 2018/3
_shelx_space_group_comment
;
The symmetry employed for this shelxl refinement is uniquely defined
by the following loop, which should always be used as a source of
symmetry information in preference to the above space-group names.
They are only intended as comments.
;
_shelx_estimated_absorpt_t_max 0.919
_shelx_estimated_absorpt_t_min 0.820
_olex2_refinement_description
;
1. Fixed Uiso
 At 1.5 times of:
  All O(H) groups, All O(H,H) groups
2. Restrained distances
 O3-H3A = O3-H3B
 0.87 with sigma of 0.02
 O8-H8A = O8-H8B
 0.87 with sigma of 0.02
 O4-H4B = O4-H4A
 0.87 with sigma of 0.02
3.a Free rotating group:
 O6(H6A,H6B), O7(H7A,H7B)
3.b Rotating group:
 O4(H4A)
;
_olex2_submission_special_instructions 'No special instructions were received'

loop_
_space_group_symop_operation_xyz
'x, y, z'
'-x, y+1/2, -z+1/2'
'-x, -y, -z'
'x, -y-1/2, z-1/2'

loop_
_atom_site_label
_atom_site_type_symbol
_atom_site_fract_x
_atom_site_fract_y
_atom_site_fract_z
_atom_site_U_iso_or_equiv
_atom_site_adp_type
_atom_site_occupancy
_atom_site_site_symmetry_order
_atom_site_calc_flag
_atom_site_refinement_flags_posn
_atom_site_refinement_flags_adp
_atom_site_refinement_flags_occupancy
_atom_site_disorder_assembly
_atom_site_disorder_group
Cu1 Cu 0.26889(3) 0.92483(4) 0.33709(3) 0.01501(12) Uani 1 1 d . . . . .
O9 O 0.20487(19) 0.3352(2) 0.43380(19) 0.0171(5) Uani 1 1 d . . . . .
O5 O 0.34155(18) 0.5195(2) 0.23426(18) 0.0169(5) Uani 1 1 d . . . . .
O3 O 0.1135(2) 0.9420(2) 0.2400(2) 0.0201(5) Uani 1 1 d D . . . .
O4 O 0.4208(2) 0.9054(2) 0.4357(2) 0.0225(6) Uani 1 1 d D . . . .
H4A H 0.466797 0.845058 0.408511 0.034 Uiso 1 1 d DGR . . . .
O11 O 0.1745(2) -0.0822(2) 0.4847(2) 0.0251(6) Uani 1 1 d . . . . .
O6 O 0.5777(2) 0.7187(2) 0.3854(2) 0.0268(6) Uani 1 1 d . . . . .
H6A H 0.569399 0.631361 0.406129 0.040 Uiso 1 1 d G . . . .
H6B H 0.609385 0.718568 0.327489 0.040 Uiso 1 1 d G . . . .
O10 O 0.0897(2) -0.0251(3) 0.61894(19) 0.0243(6) Uani 1 1 d . . . . .
N6 N 0.2810(2) 0.7221(3) 0.2945(2) 0.0142(6) Uani 1 1 d . . . . .
O2 O 0.4540(2) 0.8956(2) 0.0629(2) 0.0284(6) Uani 1 1 d . . . . .
N5 N 0.2442(2) 0.6111(3) 0.3555(2) 0.0158(6) Uani 1 1 d . . . . .
O8 O 0.0406(2) 1.2145(3) 0.2047(3) 0.0326(7) Uani 1 1 d D . . . .
N3 N 0.2601(2) 0.1285(3) 0.3765(2) 0.0157(6) Uani 1 1 d . . . . .
O1 O 0.3684(2) 0.9390(2) 0.1975(2) 0.0354(7) Uani 1 1 d . . . . .
N4 N 0.3005(2) 0.2360(3) 0.3144(2) 0.0170(6) Uani 1 1 d . . . . .
N7 N 0.3945(2) 0.7106(3) 0.1450(2) 0.0177(6) Uani 1 1 d . . . . .
N8 N 0.4044(2) 0.8524(3) 0.1355(2) 0.0200(7) Uani 1 1 d . . . . .
N1 N 0.1381(2) 0.0104(3) 0.5425(2) 0.0200(7) Uani 1 1 d . . . . .
N2 N 0.1488(2) 0.1507(3) 0.5275(2) 0.0196(7) Uani 1 1 d . . . . .
O7 O 0.1006(3) 0.8629(3) 0.0414(2) 0.0470(8) Uani 1 1 d . . . . .
H7A H 0.105177 0.772251 0.027935 0.070 Uiso 1 1 d G . . . .
H7B H 0.114378 0.911881 -0.013717 0.070 Uiso 1 1 d G . . . .
C4 C 0.3388(3) 0.6651(3) 0.2237(3) 0.0149(7) Uani 1 1 d . . . . .
C1 C 0.2041(3) 0.1905(3) 0.4466(3) 0.0163(7) Uani 1 1 d . . . . .
C3 C 0.2816(3) 0.4969(3) 0.3166(3) 0.0152(7) Uani 1 1 d . . . . .
C2 C 0.2659(3) 0.3525(3) 0.3520(3) 0.0163(7) Uani 1 1 d . . . . .
H3A H 0.082(3) 1.025(3) 0.239(3) 0.047(13) Uiso 1 1 d D . . . .
H3B H 0.114(4) 0.915(4) 0.1755(19) 0.046(14) Uiso 1 1 d D . . . .
H8A H 0.070(4) 1.245(5) 0.152(3) 0.08(2) Uiso 1 1 d D . . . .
H8B H -0.012(3) 1.272(4) 0.218(4) 0.074(18) Uiso 1 1 d D . . . .
H4B H 0.419(5) 0.887(5) 0.5016(19) 0.08(2) Uiso 1 1 d D . . . .

loop_
_atom_site_aniso_label
_atom_site_aniso_U_11
_atom_site_aniso_U_22
_atom_site_aniso_U_33
_atom_site_aniso_U_23
_atom_site_aniso_U_13
_atom_site_aniso_U_12
Cu1 0.0192(2) 0.00880(19) 0.0175(2) -0.00107(17) 0.00439(16) 0.00052(16)
O9 0.0232(12) 0.0093(10) 0.0210(14) 0.0002(9) 0.0101(11) 0.0007(9)
O5 0.0215(12) 0.0110(10) 0.0194(14) -0.0015(10) 0.0073(10) 0.0003(9)
O3 0.0232(12) 0.0164(13) 0.0202(16) -0.0027(11) 0.0026(11) 0.0026(10)
O4 0.0238(13) 0.0174(13) 0.0255(17) -0.0052(11) 0.0017(12) 0.0040(10)
O11 0.0377(14) 0.0137(11) 0.0286(15) -0.0001(11) 0.0191(12) 0.0019(11)
O6 0.0322(14) 0.0217(13) 0.0301(17) 0.0007(11) 0.0150(13) 0.0052(11)
O10 0.0283(13) 0.0269(13) 0.0208(15) 0.0056(11) 0.0132(12) -0.0039(11)
N6 0.0188(14) 0.0091(12) 0.0156(16) 0.0008(11) 0.0058(12) -0.0019(11)
O2 0.0400(15) 0.0243(13) 0.0248(15) 0.0022(11) 0.0168(12) -0.0049(12)
N5 0.0196(14) 0.0100(13) 0.0186(16) 0.0020(11) 0.0057(12) -0.0015(11)
O8 0.0325(16) 0.0258(14) 0.042(2) 0.0110(13) 0.0149(15) 0.0082(13)
N3 0.0202(14) 0.0118(13) 0.0161(16) 0.0012(12) 0.0058(12) 0.0003(11)
O1 0.0597(18) 0.0150(13) 0.0416(18) -0.0031(12) 0.0376(15) -0.0018(12)
N4 0.0221(14) 0.0095(13) 0.0203(17) 0.0027(12) 0.0063(12) -0.0009(11)
N7 0.0256(15) 0.0135(13) 0.0162(16) 0.0014(12) 0.0102(13) -0.0022(12)
N8 0.0246(15) 0.0192(15) 0.0176(17) 0.0029(13) 0.0074(13) -0.0041(12)
N1 0.0203(15) 0.0194(15) 0.0199(18) 0.0026(13) 0.0027(13) 0.0006(12)
N2 0.0260(15) 0.0134(14) 0.0214(18) 0.0010(12) 0.0099(14) -0.0011(12)
O7 0.081(2) 0.0353(16) 0.0275(18) -0.0065(14) 0.0167(17) -0.0127(17)
C4 0.0156(16) 0.0106(15) 0.017(2) -0.0024(13) -0.0003(14) -0.0018(13)
C1 0.0176(16) 0.0134(16) 0.017(2) -0.0017(14) 0.0003(15) 0.0004(13)
C3 0.0177(16) 0.0132(16) 0.015(2) -0.0005(13) 0.0040(14) -0.0019(13)
C2 0.0170(16) 0.0108(16) 0.020(2) -0.0002(14) 0.0011(15) 0.0002(13)

loop_
_atom_type_symbol
_atom_type_description
_atom_type_scat_dispersion_real
_atom_type_scat_dispersion_imag
_atom_type_scat_source
C C 0.0033 0.0016 'International Tables Vol C Tables 4.2.6.8 and 6.1.1.4'
H H 0.0000 0.0000 'International Tables Vol C Tables 4.2.6.8 and 6.1.1.4'
Cu Cu 0.3201 1.2651 'International Tables Vol C Tables 4.2.6.8 and 6.1.1.4'
N N 0.0061 0.0033 'International Tables Vol C Tables 4.2.6.8 and 6.1.1.4'
O O 0.0106 0.0060 'International Tables Vol C Tables 4.2.6.8 and 6.1.1.4'

loop_
_geom_angle_atom_site_label_1
_geom_angle_atom_site_label_2
_geom_angle_atom_site_label_3
_geom_angle
_geom_angle_site_symmetry_1
_geom_angle_site_symmetry_3
_geom_angle_publ_flag
O3 Cu1 O11 90.19(10) . 1_565 ?
O3 Cu1 O1 92.05(11) . . ?
O4 Cu1 O3 178.63(11) . . ?
O4 Cu1 O11 88.60(10) . 1_565 ?
O4 Cu1 N6 89.25(10) . . ?
O4 Cu1 N3 90.48(10) . 1_565 ?
O4 Cu1 O1 89.18(11) . . ?
N6 Cu1 O3 90.44(10) . . ?
N6 Cu1 O11 104.76(10) . 1_565 ?
N6 Cu1 O1 77.15(10) . . ?
N3 Cu1 O3 89.87(10) 1_565 . ?
N3 Cu1 O11 76.96(10) 1_565 1_565 ?
N3 Cu1 N6 178.26(12) 1_565 . ?
N3 Cu1 O1 101.12(10) 1_565 . ?
O1 Cu1 O11 177.05(9) . 1_565 ?
C2 O9 C1 102.9(2) . . ?
C3 O5 C4 102.9(2) . . ?
Cu1 O3 H3A 114(3) . . ?
Cu1 O3 H3B 114(3) . . ?
H3A O3 H3B 109(4) . . ?
Cu1 O4 H4A 109.8 . . ?
Cu1 O4 H4B 118(4) . . ?
H4A O4 H4B 111.3 . . ?
N1 O11 Cu1 134.4(2) . 1_545 ?
H6A O6 H6B 109.5 . . ?
N5 N6 Cu1 121.4(2) . . ?
C4 N6 Cu1 129.8(2) . . ?
C4 N6 N5 107.8(2) . . ?
C3 N5 N6 104.9(3) . . ?
H8A O8 H8B 109(5) . . ?
N4 N3 Cu1 121.1(2) . 1_545 ?
C1 N3 Cu1 130.3(2) . 1_545 ?
C1 N3 N4 107.7(2) . . ?
N8 O1 Cu1 135.8(2) . . ?
C2 N4 N3 104.6(3) . . ?
C4 N7 N8 116.1(3) . . ?
O2 N8 O1 120.0(3) . . ?
O2 N8 N7 116.7(3) . . ?
O1 N8 N7 123.2(3) . . ?
O11 N1 N2 123.5(3) . . ?
O10 N1 O11 120.5(3) . . ?
O10 N1 N2 116.0(3) . . ?
N1 N2 C1 116.6(3) . . ?
H7A O7 H7B 109.5 . . ?
N6 C4 O5 110.2(3) . . ?
N6 C4 N7 137.3(3) . . ?
N7 C4 O5 112.5(3) . . ?
N3 C1 O9 110.2(3) . . ?
N3 C1 N2 137.5(3) . . ?
N2 C1 O9 112.3(3) . . ?
O5 C3 C2 119.3(3) . . ?
N5 C3 O5 114.2(3) . . ?
N5 C3 C2 126.5(3) . . ?
O9 C2 C3 117.1(3) . . ?
N4 C2 O9 114.5(3) . . ?
N4 C2 C3 128.3(3) . . ?

loop_
_geom_bond_atom_site_label_1
_geom_bond_atom_site_label_2
_geom_bond_distance
_geom_bond_site_symmetry_2
_geom_bond_publ_flag
Cu1 O3 1.992(2) . ?
Cu1 O4 1.971(2) . ?
Cu1 O11 2.310(3) 1_565 ?
Cu1 N6 1.986(3) . ?
Cu1 N3 1.980(3) 1_565 ?
Cu1 O1 2.261(3) . ?
O9 C1 1.367(4) . ?
O9 C2 1.353(4) . ?
O5 C4 1.371(4) . ?
O5 C3 1.357(4) . ?
O3 H3A 0.857(19) . ?
O3 H3B 0.853(19) . ?
O4 H4A 0.8817 . ?
O4 H4B 0.85(2) . ?
O11 N1 1.251(4) . ?
O6 H6A 0.8698 . ?
O6 H6B 0.8702 . ?
O10 N1 1.238(4) . ?
N6 N5 1.401(4) . ?
N6 C4 1.314(4) . ?
O2 N8 1.228(4) . ?
N5 C3 1.282(4) . ?
O8 H8A 0.85(2) . ?
O8 H8B 0.848(19) . ?
N3 N4 1.403(4) . ?
N3 C1 1.315(4) . ?
O1 N8 1.245(4) . ?
N4 C2 1.281(4) . ?
N7 N8 1.342(3) . ?
N7 C4 1.340(4) . ?
N1 N2 1.338(4) . ?
N2 C1 1.343(4) . ?
O7 H7A 0.8698 . ?
O7 H7B 0.8702 . ?
C3 C2 1.446(4) . ?
